data_4080267
loop_
_publ_author_name
'Dulong, Florian'
'Thu\'ery, Pierre'
'Ephritikhine, Michel'
'Cantat, Thibault'

_publ_section_title
;
 Synthesis ofN-Aryloxy-\b-diketiminate Ligands and Coordination to
 Zirconium, Ytterbium, Thorium, and Uranium
;
_journal_issue 5
_journal_name_full Organometallics
_journal_page_first 1328
_journal_paper_doi 10.1021/om3010355
_journal_volume 32
_journal_year 2013
_chemical_formula_sum 'C62 H88 N4 O2 Zr'
_chemical_formula_weight 1012.58
_space_group_IT_number 15
_symmetry_cell_setting monoclinic
_symmetry_space_group_name_Hall '-C 2yc'
_symmetry_space_group_name_H-M 'C 1 2/c 1'
_atom_sites_solution_hydrogens geom
_atom_sites_solution_primary direct
_atom_sites_solution_secondary difmap
_audit_creation_method SHELXL-97
_cell_angle_alpha 90.00
_cell_angle_beta 102.3059(6)
_cell_angle_gamma 90.00
_cell_formula_units_Z 4
_cell_length_a 21.0006(3)
_cell_length_b 10.7340(2)
_cell_length_c 25.6378(5)
_cell_measurement_reflns_used 97610
_cell_measurement_temperature 150(2)
_cell_measurement_theta_max 25.68
_cell_measurement_theta_min 3.08
_cell_volume 5646.50(17)
_computing_cell_refinement 'HKL2000 (Otwinowski & Minor, 1997)'
_computing_data_collection 'COLLECT (Nonius, 1998)'
_computing_data_reduction 'HKL2000 (Otwinowski & Minor, 1997)'
_computing_molecular_graphics 'SHELXTL (Sheldrick, 2008)'
_computing_publication_material 'SHELXTL (Sheldrick, 2008); PLATON (Spek, 2003)'
_computing_structure_refinement 'SHELXL-97 (Sheldrick, 2008)'
_computing_structure_solution 'SHELXS-97 (Sheldrick, 2008)'
_diffrn_ambient_temperature 150(2)
_diffrn_measured_fraction_theta_full 0.988
_diffrn_measured_fraction_theta_max 0.988
_diffrn_measurement_device_type 'Nonius Kappa-CCD area-detector diffractometer'
_diffrn_measurement_method 'two \f and five \w scans with 1\% steps (846 frames)'
_diffrn_radiation_monochromator graphite
_diffrn_radiation_source 'fine-focus sealed tube'
_diffrn_radiation_type MoK\a
_diffrn_radiation_wavelength 0.71073
_diffrn_reflns_av_R_equivalents 0.0208
_diffrn_reflns_av_sigmaI/netI 0.0278
_diffrn_reflns_limit_h_max 25
_diffrn_reflns_limit_h_min -25
_diffrn_reflns_limit_k_max 13
_diffrn_reflns_limit_k_min -13
_diffrn_reflns_limit_l_max 31
_diffrn_reflns_limit_l_min -31
_diffrn_reflns_number 97610
_diffrn_reflns_theta_full 25.68
_diffrn_reflns_theta_max 25.68
_diffrn_reflns_theta_min 3.08
_diffrn_standards_decay_% 0
_diffrn_standards_interval_time 0
_diffrn_standards_number 0
_exptl_absorpt_coefficient_mu 0.240
_exptl_absorpt_correction_T_max 0.983
_exptl_absorpt_correction_T_min 0.816
_exptl_absorpt_correction_type multi-scan
_exptl_absorpt_process_details 'SCALEPACK (Otwinowski & Minor, 1997)'
_exptl_crystal_colour 'translucent bright yellow'
_exptl_crystal_density_diffrn 1.191
_exptl_crystal_density_method 'not measured'
_exptl_crystal_description irregular
_exptl_crystal_F_000 2176
_exptl_crystal_size_max 0.20
_exptl_crystal_size_mid 0.11
_exptl_crystal_size_min 0.07
_refine_diff_density_max 0.383
_refine_diff_density_min -0.435
_refine_diff_density_rms 0.046
_refine_ls_extinction_method none
_refine_ls_goodness_of_fit_ref 1.022
_refine_ls_hydrogen_treatment constr
_refine_ls_matrix_type full
_refine_ls_number_parameters 324
_refine_ls_number_reflns 5305
_refine_ls_number_restraints 0
_refine_ls_restrained_S_all 1.022
_refine_ls_R_factor_all 0.0359
_refine_ls_R_factor_gt 0.0306
_refine_ls_shift/su_max 0.001
_refine_ls_shift/su_mean 0.000
_refine_ls_structure_factor_coef Fsqd
_refine_ls_weighting_details 'calc w=1/[\s^2^(Fo^2^)+(0.0416P)^2^+5.6485P] where P=(Fo^2^+2Fc^2^)/3'
_refine_ls_weighting_scheme calc
_refine_ls_wR_factor_gt 0.0789
_refine_ls_wR_factor_ref 0.0814
_reflns_number_gt 4787
_reflns_number_total 5305
_reflns_threshold_expression >2sigma(I)
_cod_data_source_file om3010355_si_002.cif
_cod_data_source_block 16b
_cod_original_sg_symbol_H-M 'C 2/c'
_cod_database_code 4080267

loop_
_symmetry_equiv_pos_as_xyz
'x, y, z'
'-x, y, -z+1/2'
'x+1/2, y+1/2, z'
'-x+1/2, y+1/2, -z+1/2'
'-x, -y, -z'
'x, -y, z-1/2'
'-x+1/2, -y+1/2, -z'
'x+1/2, -y+1/2, z-1/2'

loop_
_atom_site_label
_atom_site_type_symbol
_atom_site_fract_x
_atom_site_fract_y
_atom_site_fract_z
_atom_site_U_iso_or_equiv
_atom_site_adp_type
_atom_site_occupancy
_atom_site_symmetry_multiplicity
_atom_site_calc_flag
_atom_site_refinement_flags
Zr Zr 0.5000 0.853747(19) 0.7500 0.01967(8) Uani 1 2 d S
O1 O 0.47426(5) 0.99561(10) 0.69736(4) 0.0247(2) Uani 1 1 d .
N1 N 0.40723(6) 0.79946(13) 0.69537(5) 0.0227(3) Uani 1 1 d .
N2 N 0.44071(6) 0.76618(13) 0.80541(5) 0.0223(3) Uani 1 1 d .
C1 C 0.41839(8) 0.99623(15) 0.65957(6) 0.0236(3) Uani 1 1 d .
C2 C 0.37851(8) 0.89034(15) 0.65780(6) 0.0236(3) Uani 1 1 d .
C3 C 0.31603(8) 0.88826(16) 0.62567(6) 0.0265(4) Uani 1 1 d .
H3 H 0.2889 0.8203 0.6269 0.032 Uiso 1 1 calc R
C4 C 0.29407(8) 0.98752(17) 0.59181(6) 0.0277(4) Uani 1 1 d .
C5 C 0.33679(9) 1.08752(16) 0.59133(7) 0.0282(4) Uani 1 1 d .
H5 H 0.3232 1.1519 0.5673 0.034 Uiso 1 1 calc R
C6 C 0.39835(8) 1.09647(16) 0.62466(6) 0.0258(4) Uani 1 1 d .
C7 C 0.22572(9) 0.98962(19) 0.55551(7) 0.0329(4) Uani 1 1 d .
C8 C 0.23087(10) 0.9648(2) 0.49761(7) 0.0473(5) Uani 1 1 d .
H8A H 0.2562 1.0295 0.4859 0.071 Uiso 1 1 calc R
H8B H 0.1880 0.9635 0.4751 0.071 Uiso 1 1 calc R
H8C H 0.2517 0.8858 0.4955 0.071 Uiso 1 1 calc R
C9 C 0.19411(10) 1.1183(2) 0.55782(9) 0.0423(5) Uani 1 1 d .
H9A H 0.2180 1.1797 0.5427 0.063 Uiso 1 1 calc R
H9B H 0.1947 1.1394 0.5943 0.063 Uiso 1 1 calc R
H9C H 0.1499 1.1160 0.5379 0.063 Uiso 1 1 calc R
C10 C 0.18116(9) 0.8909(2) 0.57217(8) 0.0400(5) Uani 1 1 d .
H10A H 0.1378 0.9000 0.5510 0.060 Uiso 1 1 calc R
H10B H 0.1804 0.9016 0.6092 0.060 Uiso 1 1 calc R
H10C H 0.1974 0.8094 0.5668 0.060 Uiso 1 1 calc R
C11 C 0.44154(9) 1.21203(16) 0.62552(7) 0.0307(4) Uani 1 1 d .
C12 C 0.41215(11) 1.30506(18) 0.58171(8) 0.0399(5) Uani 1 1 d .
H12A H 0.4067 1.2655 0.5475 0.060 Uiso 1 1 calc R
H12B H 0.4408 1.3752 0.5831 0.060 Uiso 1 1 calc R
H12C H 0.3706 1.3328 0.5871 0.060 Uiso 1 1 calc R
C13 C 0.44806(11) 1.27697(18) 0.68001(8) 0.0414(5) Uani 1 1 d .
H13A H 0.4057 1.3023 0.6846 0.062 Uiso 1 1 calc R
H13B H 0.4756 1.3488 0.6814 0.062 Uiso 1 1 calc R
H13C H 0.4669 1.2202 0.7080 0.062 Uiso 1 1 calc R
C14 C 0.50915(10) 1.17489(19) 0.61676(9) 0.0411(5) Uani 1 1 d .
H14A H 0.5298 1.1199 0.6448 0.062 Uiso 1 1 calc R
H14B H 0.5354 1.2482 0.6170 0.062 Uiso 1 1 calc R
H14C H 0.5045 1.1334 0.5830 0.062 Uiso 1 1 calc R
C15 C 0.39269(8) 0.67798(15) 0.69328(6) 0.0236(3) Uani 1 1 d .
C16 C 0.40978(9) 0.60561(16) 0.73935(7) 0.0276(4) Uani 1 1 d .
H16 H 0.4161 0.5207 0.7352 0.033 Uiso 1 1 calc R
C17 C 0.41813(8) 0.65234(16) 0.79184(7) 0.0266(4) Uani 1 1 d .
C18 C 0.35710(9) 0.61332(17) 0.64336(7) 0.0313(4) Uani 1 1 d .
H18A H 0.3118 0.6060 0.6442 0.047 Uiso 1 1 calc R
H18B H 0.3753 0.5318 0.6414 0.047 Uiso 1 1 calc R
H18C H 0.3616 0.6610 0.6127 0.047 Uiso 1 1 calc R
C19 C 0.39340(13) 0.5688(2) 0.83023(8) 0.0508(6) Uani 1 1 d .
H19A H 0.3996 0.6087 0.8645 0.076 Uiso 1 1 calc R
H19B H 0.4169 0.4915 0.8337 0.076 Uiso 1 1 calc R
H19C H 0.3478 0.5528 0.8170 0.076 Uiso 1 1 calc R
C20 C 0.42115(8) 0.82633(15) 0.85061(7) 0.0252(4) Uani 1 1 d .
C21 C 0.36279(9) 0.89584(18) 0.83910(7) 0.0333(4) Uani 1 1 d .
C22 C 0.34233(10) 0.95564(19) 0.88092(8) 0.0387(4) Uani 1 1 d .
H22 H 0.3042 1.0024 0.8736 0.046 Uiso 1 1 calc R
C23 C 0.37705(9) 0.94729(19) 0.93277(8) 0.0369(4) Uani 1 1 d .
H23 H 0.3625 0.9875 0.9602 0.044 Uiso 1 1 calc R
C24 C 0.43371(9) 0.87837(18) 0.94349(7) 0.0325(4) Uani 1 1 d .
H24 H 0.4571 0.8726 0.9786 0.039 Uiso 1 1 calc R
C25 C 0.45717(8) 0.81703(16) 0.90356(7) 0.0265(4) Uani 1 1 d .
C26 C 0.32149(10) 0.9090(2) 0.78291(8) 0.0445(5) Uani 1 1 d .
H26 H 0.3398 0.8536 0.7595 0.053 Uiso 1 1 calc R
C27 C 0.25049(12) 0.8694(3) 0.77977(11) 0.0704(8) Uani 1 1 d .
H27A H 0.2496 0.7886 0.7957 0.106 Uiso 1 1 calc R
H27B H 0.2279 0.8661 0.7431 0.106 Uiso 1 1 calc R
H27C H 0.2296 0.9287 0.7986 0.106 Uiso 1 1 calc R
C28 C 0.32445(15) 1.0408(3) 0.76252(10) 0.0696(8) Uani 1 1 d .
H28A H 0.3037 1.0963 0.7831 0.104 Uiso 1 1 calc R
H28B H 0.3024 1.0446 0.7257 0.104 Uiso 1 1 calc R
H28C H 0.3691 1.0650 0.7659 0.104 Uiso 1 1 calc R
C29 C 0.51964(8) 0.74188(17) 0.92019(7) 0.0300(4) Uani 1 1 d .
H29 H 0.5344 0.7169 0.8879 0.036 Uiso 1 1 calc R
C30 C 0.50969(10) 0.62416(19) 0.95141(9) 0.0434(5) Uani 1 1 d .
H30A H 0.5501 0.5795 0.9610 0.065 Uiso 1 1 calc R
H30B H 0.4775 0.5721 0.9296 0.065 Uiso 1 1 calc R
H30C H 0.4952 0.6472 0.9832 0.065 Uiso 1 1 calc R
C31 C 0.57364(9) 0.81867(18) 0.95546(7) 0.0330(4) Uani 1 1 d .
H31A H 0.5631 0.8321 0.9897 0.049 Uiso 1 1 calc R
H31B H 0.5775 0.8975 0.9388 0.049 Uiso 1 1 calc R
H31C H 0.6142 0.7745 0.9601 0.049 Uiso 1 1 calc R

loop_
_atom_site_aniso_label
_atom_site_aniso_U_11
_atom_site_aniso_U_22
_atom_site_aniso_U_33
_atom_site_aniso_U_23
_atom_site_aniso_U_13
_atom_site_aniso_U_12
Zr 0.02082(13) 0.01836(12) 0.01824(12) 0.000 0.00059(8) 0.000
O1 0.0252(6) 0.0223(6) 0.0231(6) 0.0005(5) -0.0028(5) -0.0012(4)
N1 0.0240(7) 0.0219(7) 0.0208(7) 0.0002(5) 0.0016(6) -0.0009(5)
N2 0.0225(7) 0.0231(7) 0.0200(6) -0.0008(5) 0.0018(5) 0.0008(5)
C1 0.0260(9) 0.0233(8) 0.0198(8) -0.0019(6) 0.0012(6) 0.0020(6)
C2 0.0259(9) 0.0240(8) 0.0198(8) -0.0006(6) 0.0022(6) 0.0024(6)
C3 0.0254(9) 0.0294(9) 0.0230(8) -0.0021(7) 0.0014(7) -0.0002(7)
C4 0.0268(9) 0.0327(9) 0.0214(8) -0.0033(7) 0.0000(7) 0.0056(7)
C5 0.0337(10) 0.0255(9) 0.0228(8) 0.0015(7) 0.0001(7) 0.0069(7)
C6 0.0319(9) 0.0228(8) 0.0210(8) -0.0002(7) 0.0019(7) 0.0027(7)
C7 0.0266(9) 0.0445(11) 0.0244(9) -0.0008(8) -0.0018(7) 0.0066(8)
C8 0.0341(11) 0.0780(17) 0.0255(10) -0.0061(10) -0.0033(8) 0.0054(10)
C9 0.0314(11) 0.0493(13) 0.0443(11) 0.0081(9) 0.0038(9) 0.0132(9)
C10 0.0263(10) 0.0511(12) 0.0374(10) -0.0014(9) -0.0047(8) 0.0022(8)
C11 0.0402(10) 0.0222(9) 0.0261(9) 0.0041(7) -0.0008(8) 0.0003(7)
C12 0.0530(13) 0.0276(10) 0.0343(10) 0.0078(8) -0.0015(9) -0.0003(9)
C13 0.0607(14) 0.0253(10) 0.0324(10) -0.0012(8) -0.0033(9) -0.0033(9)
C14 0.0408(11) 0.0348(11) 0.0466(12) 0.0108(9) 0.0071(9) -0.0048(8)
C15 0.0235(8) 0.0242(8) 0.0235(8) -0.0022(6) 0.0058(7) -0.0014(6)
C16 0.0358(10) 0.0194(8) 0.0273(9) -0.0014(7) 0.0062(7) 0.0001(7)
C17 0.0294(9) 0.0255(9) 0.0240(8) 0.0028(7) 0.0038(7) 0.0013(7)
C18 0.0380(10) 0.0273(9) 0.0263(9) -0.0033(7) 0.0020(8) -0.0056(7)
C19 0.0849(17) 0.0386(12) 0.0298(10) -0.0010(9) 0.0144(11) -0.0235(11)
C20 0.0275(9) 0.0247(9) 0.0244(8) -0.0019(7) 0.0078(7) -0.0012(6)
C21 0.0316(10) 0.0369(10) 0.0309(9) -0.0043(8) 0.0054(8) 0.0046(8)
C22 0.0322(10) 0.0448(12) 0.0393(11) -0.0081(9) 0.0079(8) 0.0088(8)
C23 0.0385(11) 0.0422(11) 0.0329(10) -0.0114(8) 0.0138(8) 0.0002(8)
C24 0.0353(10) 0.0385(10) 0.0237(9) -0.0043(8) 0.0065(7) -0.0020(8)
C25 0.0287(9) 0.0268(9) 0.0241(8) -0.0009(7) 0.0059(7) -0.0022(7)
C26 0.0410(12) 0.0571(14) 0.0325(10) -0.0076(9) 0.0012(9) 0.0224(10)
C27 0.0464(15) 0.094(2) 0.0610(16) -0.0174(15) -0.0111(12) 0.0056(13)
C28 0.092(2) 0.0665(18) 0.0432(13) 0.0079(12) -0.0023(13) 0.0130(15)
C29 0.0302(9) 0.0363(10) 0.0226(8) -0.0023(7) 0.0034(7) 0.0027(7)
C30 0.0412(12) 0.0322(11) 0.0504(12) 0.0028(9) -0.0048(9) 0.0005(8)
C31 0.0326(10) 0.0404(10) 0.0243(9) 0.0017(8) 0.0023(7) -0.0026(8)

loop_
_atom_type_symbol
_atom_type_description
_atom_type_scat_dispersion_real
_atom_type_scat_dispersion_imag
_atom_type_scat_source
C C 0.0033 0.0016 'International Tables Vol C Tables 4.2.6.8 and 6.1.1.4'
H H 0.0000 0.0000 'International Tables Vol C Tables 4.2.6.8 and 6.1.1.4'
N N 0.0061 0.0033 'International Tables Vol C Tables 4.2.6.8 and 6.1.1.4'
O O 0.0106 0.0060 'International Tables Vol C Tables 4.2.6.8 and 6.1.1.4'
Zr Zr -2.9673 0.5597 'International Tables Vol C Tables 4.2.6.8 and 6.1.1.4'

loop_
_geom_angle_atom_site_label_1
_geom_angle_atom_site_label_2
_geom_angle_atom_site_label_3
_geom_angle
_geom_angle_site_symmetry_1
_geom_angle_site_symmetry_3
O1 Zr O1 82.81(6) . 2_656
O1 Zr N1 133.59(5) . 2_656
O1 Zr N1 72.78(5) 2_656 2_656
O1 Zr N1 72.79(5) . .
O1 Zr N1 133.59(5) 2_656 .
N1 Zr N1 149.58(7) 2_656 .
O1 Zr N2 89.91(5) . 2_656
O1 Zr N2 128.28(5) 2_656 2_656
N1 Zr N2 76.28(5) 2_656 2_656
N1 Zr N2 91.21(5) . 2_656
O1 Zr N2 128.29(5) . .
O1 Zr N2 89.91(5) 2_656 .
N1 Zr N2 91.20(5) 2_656 .
N1 Zr N2 76.28(5) . .
N2 Zr N2 131.34(7) 2_656 .
C1 O1 Zr 123.17(10) . .
C15 N1 C2 125.82(14) . .
C15 N1 Zr 116.30(11) . .
C2 N1 Zr 116.00(10) . .
C17 N2 C20 117.97(14) . .
C17 N2 Zr 115.29(11) . .
C20 N2 Zr 126.53(10) . .
O1 C1 C6 123.78(15) . .
O1 C1 C2 116.01(14) . .
C6 C1 C2 120.17(15) . .
C3 C2 C1 120.75(15) . .
C3 C2 N1 127.13(16) . .
C1 C2 N1 111.79(14) . .
C4 C3 C2 120.17(16) . .
C4 C3 H3 119.9 . .
C2 C3 H3 119.9 . .
C3 C4 C5 117.72(16) . .
C3 C4 C7 122.20(16) . .
C5 C4 C7 120.08(16) . .
C6 C5 C4 124.05(16) . .
C6 C5 H5 118.0 . .
C4 C5 H5 118.0 . .
C5 C6 C1 116.80(16) . .
C5 C6 C11 122.22(15) . .
C1 C6 C11 120.93(15) . .
C10 C7 C8 108.81(17) . .
C10 C7 C4 111.60(15) . .
C8 C7 C4 109.53(15) . .
C10 C7 C9 108.40(16) . .
C8 C7 C9 108.26(17) . .
C4 C7 C9 110.18(16) . .
C7 C8 H8A 109.5 . .
C7 C8 H8B 109.5 . .
H8A C8 H8B 109.5 . .
C7 C8 H8C 109.5 . .
H8A C8 H8C 109.5 . .
H8B C8 H8C 109.5 . .
C7 C9 H9A 109.5 . .
C7 C9 H9B 109.5 . .
H9A C9 H9B 109.5 . .
C7 C9 H9C 109.5 . .
H9A C9 H9C 109.5 . .
H9B C9 H9C 109.5 . .
C7 C10 H10A 109.5 . .
C7 C10 H10B 109.5 . .
H10A C10 H10B 109.5 . .
C7 C10 H10C 109.5 . .
H10A C10 H10C 109.5 . .
H10B C10 H10C 109.5 . .
C12 C11 C6 111.86(15) . .
C12 C11 C14 107.61(16) . .
C6 C11 C14 110.49(15) . .
C12 C11 C13 108.30(15) . .
C6 C11 C13 108.46(15) . .
C14 C11 C13 110.09(16) . .
C11 C12 H12A 109.5 . .
C11 C12 H12B 109.5 . .
H12A C12 H12B 109.5 . .
C11 C12 H12C 109.5 . .
H12A C12 H12C 109.5 . .
H12B C12 H12C 109.5 . .
C11 C13 H13A 109.5 . .
C11 C13 H13B 109.5 . .
H13A C13 H13B 109.5 . .
C11 C13 H13C 109.5 . .
H13A C13 H13C 109.5 . .
H13B C13 H13C 109.5 . .
C11 C14 H14A 109.5 . .
C11 C14 H14B 109.5 . .
H14A C14 H14B 109.5 . .
C11 C14 H14C 109.5 . .
H14A C14 H14C 109.5 . .
H14B C14 H14C 109.5 . .
N1 C15 C16 119.57(15) . .
N1 C15 C18 123.42(15) . .
C16 C15 C18 117.00(15) . .
C15 C16 C17 124.51(16) . .
C15 C16 H16 117.7 . .
C17 C16 H16 117.7 . .
N2 C17 C16 122.73(15) . .
N2 C17 C19 122.04(16) . .
C16 C17 C19 114.97(16) . .
C15 C18 H18A 109.5 . .
C15 C18 H18B 109.5 . .
H18A C18 H18B 109.5 . .
C15 C18 H18C 109.5 . .
H18A C18 H18C 109.5 . .
H18B C18 H18C 109.5 . .
C17 C19 H19A 109.5 . .
C17 C19 H19B 109.5 . .
H19A C19 H19B 109.5 . .
C17 C19 H19C 109.5 . .
H19A C19 H19C 109.5 . .
H19B C19 H19C 109.5 . .
C25 C20 C21 120.16(15) . .
C25 C20 N2 123.31(15) . .
C21 C20 N2 116.53(15) . .
C22 C21 C20 118.63(17) . .
C22 C21 C26 118.60(17) . .
C20 C21 C26 122.77(16) . .
C23 C22 C21 121.75(18) . .
C23 C22 H22 119.1 . .
C21 C22 H22 119.1 . .
C22 C23 C24 119.01(17) . .
C22 C23 H23 120.5 . .
C24 C23 H23 120.5 . .
C23 C24 C25 122.20(17) . .
C23 C24 H24 118.9 . .
C25 C24 H24 118.9 . .
C24 C25 C20 118.24(16) . .
C24 C25 C29 117.63(15) . .
C20 C25 C29 124.11(15) . .
C28 C26 C21 110.89(19) . .
C28 C26 C27 110.6(2) . .
C21 C26 C27 112.02(19) . .
C28 C26 H26 107.7 . .
C21 C26 H26 107.7 . .
C27 C26 H26 107.7 . .
C26 C27 H27A 109.5 . .
C26 C27 H27B 109.5 . .
H27A C27 H27B 109.5 . .
C26 C27 H27C 109.5 . .
H27A C27 H27C 109.5 . .
H27B C27 H27C 109.5 . .
C26 C28 H28A 109.5 . .
C26 C28 H28B 109.5 . .
H28A C28 H28B 109.5 . .
C26 C28 H28C 109.5 . .
H28A C28 H28C 109.5 . .
H28B C28 H28C 109.5 . .
C25 C29 C31 111.45(15) . .
C25 C29 C30 112.19(15) . .
C31 C29 C30 107.53(15) . .
C25 C29 H29 108.5 . .
C31 C29 H29 108.5 . .
C30 C29 H29 108.5 . .
C29 C30 H30A 109.5 . .
C29 C30 H30B 109.5 . .
H30A C30 H30B 109.5 . .
C29 C30 H30C 109.5 . .
H30A C30 H30C 109.5 . .
H30B C30 H30C 109.5 . .
C29 C31 H31A 109.5 . .
C29 C31 H31B 109.5 . .
H31A C31 H31B 109.5 . .
C29 C31 H31C 109.5 . .
H31A C31 H31C 109.5 . .
H31B C31 H31C 109.5 . .

loop_
_geom_bond_atom_site_label_1
_geom_bond_atom_site_label_2
_geom_bond_distance
_geom_bond_site_symmetry_2
Zr O1 2.0302(11) .
Zr O1 2.0302(11) 2_656
Zr N1 2.2212(13) 2_656
Zr N1 2.2212(13) .
Zr N2 2.2815(13) 2_656
Zr N2 2.2816(13) .
O1 C1 1.353(2) .
N1 C15 1.338(2) .
N1 C2 1.413(2) .
N2 C17 1.330(2) .
N2 C20 1.460(2) .
C1 C6 1.405(2) .
C1 C2 1.407(2) .
C2 C3 1.393(2) .
C3 C4 1.390(2) .
C3 H3 0.9300 .
C4 C5 1.401(3) .
C4 C7 1.535(2) .
C5 C6 1.393(2) .
C5 H5 0.9300 .
C6 C11 1.534(2) .
C7 C10 1.533(3) .
C7 C8 1.535(3) .
C7 C9 1.539(3) .
C8 H8A 0.9600 .
C8 H8B 0.9600 .
C8 H8C 0.9600 .
C9 H9A 0.9600 .
C9 H9B 0.9600 .
C9 H9C 0.9600 .
C10 H10A 0.9600 .
C10 H10B 0.9600 .
C10 H10C 0.9600 .
C11 C12 1.531(2) .
C11 C14 1.537(3) .
C11 C13 1.541(3) .
C12 H12A 0.9600 .
C12 H12B 0.9600 .
C12 H12C 0.9600 .
C13 H13A 0.9600 .
C13 H13B 0.9600 .
C13 H13C 0.9600 .
C14 H14A 0.9600 .
C14 H14B 0.9600 .
C14 H14C 0.9600 .
C15 C16 1.395(2) .
C15 C18 1.507(2) .
C16 C17 1.412(2) .
C16 H16 0.9300 .
C17 C19 1.504(3) .
C18 H18A 0.9600 .
C18 H18B 0.9600 .
C18 H18C 0.9600 .
C19 H19A 0.9600 .
C19 H19B 0.9600 .
C19 H19C 0.9600 .
C20 C25 1.410(2) .
C20 C21 1.411(2) .
C21 C22 1.394(3) .
C21 C26 1.521(3) .
C22 C23 1.376(3) .
C22 H22 0.9300 .
C23 C24 1.378(3) .
C23 H23 0.9300 .
C24 C25 1.392(2) .
C24 H24 0.9300 .
C25 C29 1.522(2) .
C26 C28 1.514(4) .
C26 C27 1.536(3) .
C26 H26 0.9800 .
C27 H27A 0.9600 .
C27 H27B 0.9600 .
C27 H27C 0.9600 .
C28 H28A 0.9600 .
C28 H28B 0.9600 .
C28 H28C 0.9600 .
C29 C31 1.532(2) .
C29 C30 1.534(3) .
C29 H29 0.9800 .
C30 H30A 0.9600 .
C30 H30B 0.9600 .
C30 H30C 0.9600 .
C31 H31A 0.9600 .
C31 H31B 0.9600 .
C31 H31C 0.9600 .
